data_4304224
loop_
_publ_author_name
'Nathan J. Silvernail'
'Jeffrey W. Pavlik'
'Bruce C. Noll'
'Charles E. Schulz'
'W. Robert Scheidt'

_publ_contact_author_address
;Dept. of Chemistry and Biochemistry                    
251 Nieuwland Science Hall
University of Notre Dame                         
Notre Dame, IN 46556-5670     
;
_publ_contact_author_email scheidt.1@nd.edu
_publ_contact_author_fax '01 574 631 4044'
_publ_contact_author_name 'W. Robert Scheidt'
_publ_contact_author_phone '01 574 631 6816'
_publ_section_title
;
Reversible NO Motion in Crystalline [Fe(Porph)(1-MeIm)(NO)] Derivatives
;
_journal_name_full 'Inorganic Chemistry'
_journal_page_first 912
_journal_page_last 920
_journal_paper_doi 10.1021/ic701700p
_journal_volume 47
_journal_year 2008
_chemical_formula_moiety 'C48 H30 F4 Fe N7 O'
_chemical_formula_sum 'C48 H30 F4 Fe N7 O'
_chemical_formula_weight 852.64
_chemical_name_common '[Fe(TPFP)(NO)(1-MeIm)]'
_chemical_name_systematic
; 
 ? 
;
_space_group_IT_number 2
_symmetry_cell_setting triclinic
_symmetry_Int_Tables_number 2
_symmetry_space_group_name_Hall '-P 1'
_symmetry_space_group_name_H-M 'P -1'
_atom_sites_solution_hydrogens geom
_atom_sites_solution_primary direct
_atom_sites_solution_secondary difmap
_audit_creation_method SHELXL-97
_cell_angle_alpha 93.5130(10)
_cell_angle_beta 101.3290(10)
_cell_angle_gamma 100.9900(10)
_cell_formula_units_Z 2
_cell_length_a 11.6848(3)
_cell_length_b 12.4010(3)
_cell_length_c 14.2498(3)
_cell_measurement_reflns_used 8021
_cell_measurement_temperature 293(2)
_cell_measurement_theta_max 30.4170
_cell_measurement_theta_min 2.3413
_cell_volume 1977.00(8)
_computing_cell_refinement 'APEX2/SAINT (Bruker, 2004)'
_computing_data_collection 'APEX2 (Bruker, 2004)'
_computing_data_reduction 'SAINT/XPREP (Bruker, 2004; Sheldrick, 2001)'
_computing_molecular_graphics 'Platon (Spek, 2004)'
_computing_publication_material 'XCIF (Sheldrick, 2001)'
_computing_structure_refinement 'SHELXL-97 (Sheldrick, 1997)'
_computing_structure_solution 'SHELXS-97 (Sheldrick, 1990)'
_diffrn_ambient_temperature 293(2)
_diffrn_detector_area_resol_mean 8.33
_diffrn_measured_fraction_theta_full .987
_diffrn_measured_fraction_theta_max .987
_diffrn_measurement_device_type 'Bruker D8 Apex II CCD Diffractometer'
_diffrn_measurement_method '\w and \f scans'
_diffrn_radiation_monochromator graphite
_diffrn_radiation_source 'fine-focus sealed tube'
_diffrn_radiation_type MoK\a
_diffrn_radiation_wavelength 0.71073
_diffrn_reflns_av_R_equivalents 0.0000
_diffrn_reflns_av_sigmaI/netI 0.0256
_diffrn_reflns_limit_h_max 16
_diffrn_reflns_limit_h_min -16
_diffrn_reflns_limit_k_max 17
_diffrn_reflns_limit_k_min -17
_diffrn_reflns_limit_l_max 20
_diffrn_reflns_limit_l_min 0
_diffrn_reflns_number 14847
_diffrn_reflns_theta_full 30.63
_diffrn_reflns_theta_max 30.63
_diffrn_reflns_theta_min 1.47
_exptl_absorpt_coefficient_mu 0.449
_exptl_absorpt_correction_T_max 0.8660
_exptl_absorpt_correction_T_min 0.7802
_exptl_absorpt_correction_type multi-scan
_exptl_absorpt_process_details 'Blessing, R.H. ACTA Cryst. (1995) A51, 33-38'
_exptl_crystal_colour purple
_exptl_crystal_density_diffrn 1.432
_exptl_crystal_density_method 'not measured'
_exptl_crystal_description 'multifaceted diamond'
_exptl_crystal_F_000 874
_exptl_crystal_recrystallization_method 'vapor diffusion (chloroform/isopropanol)'
_exptl_crystal_size_max 0.58
_exptl_crystal_size_mid 0.38
_exptl_crystal_size_min 0.33
_refine_diff_density_max .507
_refine_diff_density_min -.244
_refine_diff_density_rms .066
_refine_ls_extinction_method none
_refine_ls_goodness_of_fit_ref 1.019
_refine_ls_hydrogen_treatment constr
_refine_ls_matrix_type full
_refine_ls_number_parameters 556
_refine_ls_number_reflns 14847
_refine_ls_number_restraints 0
_refine_ls_restrained_S_all 1.019
_refine_ls_R_factor_all 0.0777
_refine_ls_R_factor_gt 0.0498
_refine_ls_shift/su_max 0.001
_refine_ls_shift/su_mean 0.000
_refine_ls_structure_factor_coef Fsqd
_refine_ls_weighting_details 'calc w=1/[\s^2^(Fo^2^)+(0.0868P)^2^+0.3170P] where P=(Fo^2^+2Fc^2^)/3'
_refine_ls_weighting_scheme calc
_refine_ls_wR_factor_gt 0.1363
_refine_ls_wR_factor_ref 0.1552
_reflns_number_gt 10371
_reflns_number_total 14847
_reflns_threshold_expression >2sigma(I)
_cod_data_source_file ic701700p-file009.cif
_cod_data_source_block '[FeTPfP1MeImNO]-triclinic_(ns33d'
_cod_depositor_comments
;
The following automatic conversions were performed:
'_exptl_absorpt_correction_type' value 'multiscan' changed to 'multi-scan'
according to '/home/saulius/struct/CIF-dictionaries/cif_core.dic'
dictionary named 'cif_core.dic' version 2.4.1 from 2010-06-29.

Automatic conversion script
Id: cif_fix_enum 1527 2010-12-29 10:47:43Z saulius 
;
_cod_database_code 4304224

loop_
_symmetry_equiv_pos_as_xyz
'x, y, z'
'-x, -y, -z'

loop_
_atom_site_label
_atom_site_type_symbol
_atom_site_fract_x
_atom_site_fract_y
_atom_site_fract_z
_atom_site_U_iso_or_equiv
_atom_site_adp_type
_atom_site_occupancy
_atom_site_symmetry_multiplicity
_atom_site_calc_flag
_atom_site_refinement_flags
_atom_site_disorder_assembly
_atom_site_disorder_group
Fe1 Fe 0.378058(18) 0.119459(17) 0.249656(16) 0.03398(7) Uani 1 1 d . A .
N1 N 0.41039(12) 0.15626(11) 0.12097(10) 0.0370(3) Uani 1 1 d . . .
N2 N 0.24280(12) -0.00354(11) 0.18489(10) 0.0380(3) Uani 1 1 d . . .
N3 N 0.33614(12) 0.09084(11) 0.37764(10) 0.0392(3) Uani 1 1 d . . .
N4 N 0.50667(12) 0.24894(11) 0.31414(10) 0.0368(3) Uani 1 1 d . . .
C(M1 C 0.25920(14) 0.00976(13) 0.01585(12) 0.0387(3) Uani 1 1 d . . .
C(M2 C 0.17347(15) -0.07284(14) 0.32720(13) 0.0424(3) Uani 1 1 d . . .
C(M3 C 0.48609(15) 0.23857(14) 0.48225(12) 0.0407(3) Uani 1 1 d . . .
C(M4 C 0.57837(14) 0.31574(13) 0.17242(12) 0.0395(3) Uani 1 1 d . . .
C(A1 C 0.49406(15) 0.24270(13) 0.10327(12) 0.0400(3) Uani 1 1 d . . .
C(A2 C 0.35056(15) 0.10410(13) 0.03231(12) 0.0399(3) Uani 1 1 d . . .
C(A3 C 0.21304(14) -0.04168(13) 0.08884(12) 0.0394(3) Uani 1 1 d . . .
C(A4 C 0.17520(15) -0.07900(13) 0.22969(13) 0.0406(3) Uani 1 1 d . . .
C(A5 C 0.24714(16) 0.00916(14) 0.39503(12) 0.0438(4) Uani 1 1 d . . .
C(A6 C 0.38950(16) 0.14959(14) 0.46531(12) 0.0433(4) Uani 1 1 d . . .
C(A7 C 0.54186(15) 0.28228(13) 0.41101(12) 0.0395(3) Uani 1 1 d . . .
C(A8 C 0.58434(14) 0.31599(13) 0.27085(12) 0.0386(3) Uani 1 1 d . . .
C(B1 C 0.48400(18) 0.24572(16) 0.00147(13) 0.0523(4) Uani 1 1 d . . .
H(B1 H 0.5299 0.2967 -0.0286 0.063 Uiso 1 1 calc R . .
C(B2 C 0.39537(18) 0.16062(16) -0.04236(13) 0.0511(4) Uani 1 1 d . . .
H(B2 H 0.3684 0.1421 -0.1083 0.061 Uiso 1 1 calc R . .
C(B3 C 0.12650(17) -0.14392(14) 0.07355(13) 0.0470(4) Uani 1 1 d . . .
H(B3 H 0.0928 -0.1863 0.0150 0.056 Uiso 1 1 calc R . .
C(B4 C 0.10331(17) -0.16687(15) 0.16006(14) 0.0491(4) Uani 1 1 d . . .
H(B4 H 0.0507 -0.2280 0.1724 0.059 Uiso 1 1 calc R . .
C(B5 C 0.2430(2) 0.01972(18) 0.49533(14) 0.0610(5) Uani 1 1 d . . .
H(B5 H 0.1900 -0.0246 0.5249 0.073 Uiso 1 1 calc R . .
C(B6 C 0.3302(2) 0.10550(18) 0.53829(14) 0.0600(5) Uani 1 1 d . . .
H(B6 H 0.3487 0.1316 0.6032 0.072 Uiso 1 1 calc R . .
C(B7 C 0.64605(16) 0.36955(15) 0.42871(13) 0.0483(4) Uani 1 1 d . . .
H(B7 H 0.6875 0.4054 0.4884 0.058 Uiso 1 1 calc R . .
C(B8 C 0.67261(16) 0.38989(15) 0.34247(13) 0.0486(4) Uani 1 1 d . . .
H(B8 H 0.7361 0.4419 0.3316 0.058 Uiso 1 1 calc R . .
F10 F 0.06130(16) -0.16867(15) -0.36521(10) 0.0941(5) Uani 1 1 d . . .
C11 C 0.20657(14) -0.03825(13) -0.08603(12) 0.0382(3) Uani 1 1 d . . .
C12 C 0.27666(16) -0.07577(15) -0.14375(13) 0.0465(4) Uani 1 1 d . . .
H12 H 0.3573 -0.0717 -0.1186 0.056 Uiso 1 1 calc R . .
C13 C 0.2284(2) -0.11912(17) -0.23810(15) 0.0553(5) Uani 1 1 d . . .
H13 H 0.2758 -0.1432 -0.2770 0.066 Uiso 1 1 calc R . .
C14 C 0.1095(2) -0.12566(17) -0.27271(14) 0.0569(5) Uani 1 1 d . . .
C15 C 0.03693(18) -0.09024(19) -0.21846(16) 0.0585(5) Uani 1 1 d . . .
H15 H -0.0439 -0.0961 -0.2440 0.070 Uiso 1 1 calc R . .
C16 C 0.08658(16) -0.04553(16) -0.12468(14) 0.0499(4) Uani 1 1 d . . .
H16 H 0.0388 -0.0200 -0.0870 0.060 Uiso 1 1 calc R . .
F20 F -0.1458(2) -0.40128(17) 0.45248(13) 0.1245(8) Uani 1 1 d . . .
C21 C 0.08785(17) -0.16068(15) 0.36113(14) 0.0494(4) Uani 1 1 d . . .
C22 C 0.1301(2) -0.23520(19) 0.42015(17) 0.0648(6) Uani 1 1 d . . .
H22 H 0.2118 -0.2300 0.4400 0.078 Uiso 1 1 calc R . .
C23 C 0.0507(3) -0.3182(2) 0.45018(19) 0.0771(7) Uani 1 1 d . . .
H23 H 0.0785 -0.3694 0.4889 0.093 Uiso 1 1 calc R . .
C24 C -0.0673(3) -0.3225(2) 0.42185(17) 0.0808(9) Uani 1 1 d . . .
C25 C -0.1125(3) -0.2526(3) 0.3641(2) 0.0944(10) Uani 1 1 d . . .
H25 H -0.1945 -0.2592 0.3449 0.113 Uiso 1 1 calc R . .
C26 C -0.0335(2) -0.1694(2) 0.3331(2) 0.0803(8) Uani 1 1 d . . .
H26 H -0.0632 -0.1198 0.2935 0.096 Uiso 1 1 calc R . .
F30 F 0.65398(19) 0.43488(15) 0.86199(10) 0.0999(6) Uani 1 1 d . . .
C31 C 0.53315(16) 0.29156(14) 0.58393(12) 0.0426(3) Uani 1 1 d . . .
C32 C 0.5203(2) 0.39779(17) 0.60933(14) 0.0563(5) Uani 1 1 d . . .
H32 H 0.4826 0.4363 0.5629 0.068 Uiso 1 1 calc R . .
C33 C 0.5627(2) 0.44711(18) 0.70235(16) 0.0660(6) Uani 1 1 d . . .
H33 H 0.5555 0.5189 0.7188 0.079 Uiso 1 1 calc R . .
C34 C 0.6154(2) 0.38823(19) 0.76935(15) 0.0632(6) Uani 1 1 d . . .
C35 C 0.6302(2) 0.2842(2) 0.74840(15) 0.0616(5) Uani 1 1 d . . .
H35 H 0.6673 0.2465 0.7958 0.074 Uiso 1 1 calc R . .
C36 C 0.58825(18) 0.23537(16) 0.65409(14) 0.0511(4) Uani 1 1 d . . .
H36 H 0.5975 0.1641 0.6383 0.061 Uiso 1 1 calc R . .
F40 F 0.92079(17) 0.62287(15) 0.04832(12) 0.1088(7) Uani 1 1 d . . .
C41 C 0.66885(16) 0.39872(14) 0.13819(13) 0.0446(4) Uani 1 1 d . . .
C42 C 0.6676(3) 0.5084(2) 0.1440(2) 0.0895(9) Uani 1 1 d . . .
H42 H 0.6087 0.5334 0.1693 0.107 Uiso 1 1 calc R . .
C43 C 0.7531(4) 0.5842(2) 0.1125(3) 0.1036(12) Uani 1 1 d . . .
H43 H 0.7511 0.6589 0.1162 0.124 Uiso 1 1 calc R . .
C44 C 0.8366(2) 0.5479(2) 0.07762(15) 0.0709(7) Uani 1 1 d . . .
C45 C 0.8425(2) 0.4400(3) 0.0685(2) 0.0814(8) Uani 1 1 d . . .
H45 H 0.9018 0.4170 0.0422 0.098 Uiso 1 1 calc R . .
C46 C 0.7570(2) 0.3644(2) 0.0998(2) 0.0713(7) Uani 1 1 d . . .
H46 H 0.7595 0.2898 0.0947 0.086 Uiso 1 1 calc R . .
N5 N 0.47500(14) 0.02700(13) 0.25770(12) 0.0467(3) Uani 1 1 d . . .
O1 O 0.49078(19) -0.04834(16) 0.21018(18) 0.0753(6) Uani 0.819(3) 1 d P A 1
O1A O 0.5582(9) 0.0231(7) 0.3263(8) 0.0753(6) Uani 0.181(3) 1 d P A 2
N6 N 0.25723(12) 0.23514(12) 0.23325(10) 0.0418(3) Uani 1 1 d . . .
N7 N 0.15529(17) 0.35955(16) 0.26490(13) 0.0596(4) Uani 1 1 d . . .
C1 C 0.22374(18) 0.29028(16) 0.30115(14) 0.0513(4) Uani 1 1 d . A .
H1 H 0.2449 0.2823 0.3664 0.062 Uiso 1 1 calc R . .
C2 C 0.1441(2) 0.3481(2) 0.16813(17) 0.0704(6) Uani 1 1 d . A .
H2 H 0.1013 0.3854 0.1236 0.084 Uiso 1 1 calc R . .
C3 C 0.2070(2) 0.2722(2) 0.14935(15) 0.0603(5) Uani 1 1 d . A .
H3 H 0.2153 0.2484 0.0883 0.072 Uiso 1 1 calc R . .
C4 C 0.1038(4) 0.4354(3) 0.3184(2) 0.1075(12) Uani 1 1 d . A .
H4A H 0.1312 0.4330 0.3862 0.161 Uiso 1 1 calc R . .
H4B H 0.0184 0.4138 0.3020 0.161 Uiso 1 1 calc R . .
H4C H 0.1280 0.5090 0.3022 0.161 Uiso 1 1 calc R . .

loop_
_atom_site_aniso_label
_atom_site_aniso_U_11
_atom_site_aniso_U_22
_atom_site_aniso_U_33
_atom_site_aniso_U_23
_atom_site_aniso_U_13
_atom_site_aniso_U_12
Fe1 0.03311(12) 0.03168(12) 0.03588(12) 0.00304(8) 0.01120(8) -0.00024(8)
N1 0.0359(6) 0.0337(6) 0.0398(7) 0.0015(5) 0.0123(5) -0.0009(5)
N2 0.0393(7) 0.0349(6) 0.0391(7) 0.0027(5) 0.0152(5) -0.0006(5)
N3 0.0394(7) 0.0368(7) 0.0391(7) 0.0035(5) 0.0113(5) -0.0010(5)
N4 0.0365(6) 0.0357(6) 0.0364(6) 0.0053(5) 0.0095(5) 0.0006(5)
C(M1 0.0379(7) 0.0370(8) 0.0393(8) -0.0018(6) 0.0121(6) 0.0011(6)
C(M2 0.0415(8) 0.0398(8) 0.0454(9) 0.0069(7) 0.0167(7) -0.0013(6)
C(M3 0.0441(8) 0.0394(8) 0.0366(8) 0.0047(6) 0.0076(6) 0.0043(6)
C(M4 0.0377(8) 0.0358(8) 0.0432(8) 0.0056(6) 0.0125(6) -0.0010(6)
C(A1 0.0410(8) 0.0375(8) 0.0408(8) 0.0051(6) 0.0149(6) -0.0003(6)
C(A2 0.0418(8) 0.0380(8) 0.0390(8) 0.0023(6) 0.0148(6) 0.0002(6)
C(A3 0.0380(8) 0.0361(8) 0.0421(8) -0.0007(6) 0.0124(6) 0.0004(6)
C(A4 0.0397(8) 0.0342(7) 0.0453(9) 0.0013(6) 0.0140(7) -0.0034(6)
C(A5 0.0460(9) 0.0427(8) 0.0417(8) 0.0045(7) 0.0172(7) -0.0013(7)
C(A6 0.0481(9) 0.0431(9) 0.0369(8) 0.0042(6) 0.0137(7) 0.0002(7)
C(A7 0.0395(8) 0.0361(8) 0.0391(8) 0.0048(6) 0.0059(6) 0.0003(6)
C(A8 0.0360(7) 0.0348(7) 0.0422(8) 0.0050(6) 0.0094(6) -0.0008(6)
C(B1 0.0588(11) 0.0507(10) 0.0408(9) 0.0053(7) 0.0172(8) -0.0115(8)
C(B2 0.0586(11) 0.0510(10) 0.0371(8) 0.0024(7) 0.0147(8) -0.0086(8)
C(B3 0.0499(9) 0.0394(8) 0.0452(9) -0.0031(7) 0.0127(7) -0.0073(7)
C(B4 0.0516(10) 0.0396(9) 0.0486(10) 0.0012(7) 0.0134(8) -0.0106(7)
C(B5 0.0666(12) 0.0643(12) 0.0447(10) 0.0006(9) 0.0255(9) -0.0168(10)
C(B6 0.0676(13) 0.0620(12) 0.0432(10) -0.0014(8) 0.0237(9) -0.0144(10)
C(B7 0.0472(9) 0.0456(9) 0.0424(9) 0.0035(7) 0.0030(7) -0.0076(7)
C(B8 0.0444(9) 0.0469(9) 0.0459(9) 0.0043(7) 0.0072(7) -0.0093(7)
F10 0.1018(12) 0.1133(13) 0.0476(7) -0.0208(8) 0.0032(7) -0.0041(10)
C11 0.0402(8) 0.0344(7) 0.0384(8) -0.0006(6) 0.0121(6) 0.0016(6)
C12 0.0428(9) 0.0499(10) 0.0482(9) -0.0004(7) 0.0147(7) 0.0091(7)
C13 0.0646(12) 0.0545(11) 0.0492(10) -0.0046(8) 0.0225(9) 0.0109(9)
C14 0.0684(13) 0.0543(11) 0.0396(9) -0.0041(8) 0.0079(8) -0.0013(9)
C15 0.0444(10) 0.0677(13) 0.0554(11) 0.0017(9) 0.0027(8) 0.0015(9)
C16 0.0427(9) 0.0573(11) 0.0499(10) -0.0015(8) 0.0143(7) 0.0089(8)
F20 0.1364(16) 0.1152(14) 0.0831(11) 0.0084(10) 0.0346(11) -0.0805(13)
C21 0.0524(10) 0.0455(9) 0.0464(9) 0.0016(7) 0.0210(8) -0.0090(8)
C22 0.0741(14) 0.0584(12) 0.0642(13) 0.0145(10) 0.0311(11) -0.0003(10)
C23 0.109(2) 0.0542(13) 0.0667(15) 0.0132(10) 0.0391(14) -0.0097(13)
C24 0.100(2) 0.0691(15) 0.0517(12) -0.0016(10) 0.0283(13) -0.0444(14)
C25 0.0610(15) 0.114(2) 0.092(2) 0.0122(18) 0.0245(14) -0.0309(15)
C26 0.0587(13) 0.0838(17) 0.0948(19) 0.0272(15) 0.0257(13) -0.0093(12)
F30 0.1346(15) 0.0971(12) 0.0463(8) -0.0129(7) 0.0037(8) -0.0072(11)
C31 0.0451(9) 0.0409(8) 0.0384(8) 0.0043(6) 0.0085(7) 0.0010(7)
C32 0.0763(13) 0.0475(10) 0.0451(10) 0.0064(8) 0.0099(9) 0.0159(9)
C33 0.0931(17) 0.0484(11) 0.0549(12) -0.0033(9) 0.0200(11) 0.0088(11)
C34 0.0714(14) 0.0672(14) 0.0402(10) -0.0041(9) 0.0077(9) -0.0048(11)
C35 0.0659(13) 0.0693(14) 0.0435(10) 0.0129(9) 0.0013(9) 0.0079(10)
C36 0.0590(11) 0.0471(10) 0.0463(10) 0.0076(7) 0.0091(8) 0.0096(8)
F40 0.1092(13) 0.1117(13) 0.0710(9) 0.0148(9) 0.0229(9) -0.0672(11)
C41 0.0446(9) 0.0422(8) 0.0416(9) 0.0064(7) 0.0115(7) -0.0076(7)
C42 0.114(2) 0.0509(13) 0.122(2) 0.0188(14) 0.075(2) 0.0083(13)
C43 0.151(3) 0.0455(13) 0.123(3) 0.0135(14) 0.077(2) -0.0106(15)
C44 0.0717(14) 0.0750(15) 0.0449(11) 0.0078(10) 0.0115(10) -0.0362(12)
C45 0.0519(12) 0.100(2) 0.097(2) 0.0398(16) 0.0325(13) 0.0019(12)
C46 0.0611(13) 0.0642(13) 0.0990(18) 0.0318(13) 0.0390(13) 0.0083(10)
N5 0.0441(8) 0.0433(8) 0.0562(9) 0.0122(7) 0.0182(7) 0.0078(6)
O1 0.0781(13) 0.0553(11) 0.1054(17) 0.0065(10) 0.0415(12) 0.0234(10)
O1A 0.0781(13) 0.0553(11) 0.1054(17) 0.0065(10) 0.0415(12) 0.0234(10)
N6 0.0383(7) 0.0431(7) 0.0426(7) 0.0032(6) 0.0096(6) 0.0042(6)
N7 0.0692(11) 0.0650(11) 0.0516(9) 0.0020(8) 0.0134(8) 0.0315(9)
C1 0.0576(11) 0.0543(11) 0.0415(9) -0.0008(8) 0.0072(8) 0.0154(9)
C2 0.0818(16) 0.0887(17) 0.0544(12) 0.0174(11) 0.0171(11) 0.0454(14)
C3 0.0683(13) 0.0789(14) 0.0422(10) 0.0095(9) 0.0144(9) 0.0328(11)
C4 0.149(3) 0.126(3) 0.0747(18) -0.0013(17) 0.0310(19) 0.092(3)

loop_
_atom_type_symbol
_atom_type_description
_atom_type_scat_dispersion_real
_atom_type_scat_dispersion_imag
_atom_type_scat_source
C C .0033 .0016 'International Tables Vol C Tables 4.2.6.8 and 6.1.1.4'
H H .0000 .0000 'International Tables Vol C Tables 4.2.6.8 and 6.1.1.4'
N N .0061 .0033 'International Tables Vol C Tables 4.2.6.8 and 6.1.1.4'
O O .0106 .0060 'International Tables Vol C Tables 4.2.6.8 and 6.1.1.4'
F F .0171 .0103 'International Tables Vol C Tables 4.2.6.8 and 6.1.1.4'
Fe Fe .3463 .8444 'International Tables Vol C Tables 4.2.6.8 and 6.1.1.4'

loop_
_geom_angle_atom_site_label_1
_geom_angle_atom_site_label_2
_geom_angle_atom_site_label_3
_geom_angle
_geom_angle_site_symmetry_1
_geom_angle_site_symmetry_3
_geom_angle_publ_flag
N5 Fe1 N2 89.61(7) . . ?
N5 Fe1 N1 90.88(6) . . ?
N2 Fe1 N1 90.00(5) . . ?
N5 Fe1 N4 93.86(7) . . ?
N2 Fe1 N4 176.53(5) . . ?
N1 Fe1 N4 90.04(5) . . ?
N5 Fe1 N3 93.79(7) . . ?
N2 Fe1 N3 89.85(5) . . ?
N1 Fe1 N3 175.33(5) . . ?
N4 Fe1 N3 89.83(5) . . ?
N5 Fe1 N6 177.61(6) . . ?
N2 Fe1 N6 89.85(5) . . ?
N1 Fe1 N6 86.79(5) . . ?
N4 Fe1 N6 86.68(5) . . ?
N3 Fe1 N6 88.54(6) . . ?
C(A2 N1 C(A1 105.76(13) . . ?
C(A2 N1 Fe1 127.34(10) . . ?
C(A1 N1 Fe1 126.84(11) . . ?
C(A3 N2 C(A4 105.90(13) . . ?
C(A3 N2 Fe1 126.77(10) . . ?
C(A4 N2 Fe1 126.39(11) . . ?
C(A6 N3 C(A5 105.94(13) . . ?
C(A6 N3 Fe1 127.04(11) . . ?
C(A5 N3 Fe1 127.02(11) . . ?
C(A7 N4 C(A8 106.05(13) . . ?
C(A7 N4 Fe1 127.10(10) . . ?
C(A8 N4 Fe1 126.62(11) . . ?
C(A3 C(M1 C(A2 123.82(15) . . ?
C(A3 C(M1 C11 117.98(14) . . ?
C(A2 C(M1 C11 118.20(14) . . ?
C(A5 C(M2 C(A4 123.72(15) . . ?
C(A5 C(M2 C21 118.19(15) . . ?
C(A4 C(M2 C21 118.09(15) . . ?
C(A6 C(M3 C(A7 124.20(16) . . ?
C(A6 C(M3 C31 118.01(15) . . ?
C(A7 C(M3 C31 117.79(15) . . ?
C(A1 C(M4 C(A8 123.92(14) . . ?
C(A1 C(M4 C41 117.69(15) . . ?
C(A8 C(M4 C41 118.38(15) . . ?
N1 C(A1 C(M4 125.94(15) . . ?
N1 C(A1 C(B1 110.01(14) . . ?
C(M4 C(A1 C(B1 124.03(15) . . ?
N1 C(A2 C(M1 125.51(14) . . ?
N1 C(A2 C(B2 110.12(14) . . ?
C(M1 C(A2 C(B2 124.38(16) . . ?
N2 C(A3 C(M1 125.79(14) . . ?
N2 C(A3 C(B3 109.97(14) . . ?
C(M1 C(A3 C(B3 124.24(16) . . ?
N2 C(A4 C(M2 126.30(15) . . ?
N2 C(A4 C(B4 109.86(15) . . ?
C(M2 C(A4 C(B4 123.83(15) . . ?
N3 C(A5 C(M2 125.74(15) . . ?
N3 C(A5 C(B5 109.73(15) . . ?
C(M2 C(A5 C(B5 124.53(15) . . ?
N3 C(A6 C(M3 125.83(15) . . ?
N3 C(A6 C(B6 109.75(15) . . ?
C(M3 C(A6 C(B6 124.42(17) . . ?
N4 C(A7 C(M3 125.73(15) . . ?
N4 C(A7 C(B7 109.77(14) . . ?
C(M3 C(A7 C(B7 124.50(16) . . ?
N4 C(A8 C(M4 126.00(15) . . ?
N4 C(A8 C(B8 109.93(14) . . ?
C(M4 C(A8 C(B8 124.05(15) . . ?
C(B2 C(B1 C(A1 107.10(15) . . ?
C(B2 C(B1 H(B1 126.5 . . ?
C(A1 C(B1 H(B1 126.5 . . ?
C(B1 C(B2 C(A2 107.00(16) . . ?
C(B1 C(B2 H(B2 126.5 . . ?
C(A2 C(B2 H(B2 126.5 . . ?
C(B4 C(B3 C(A3 107.12(15) . . ?
C(B4 C(B3 H(B3 126.4 . . ?
C(A3 C(B3 H(B3 126.4 . . ?
C(B3 C(B4 C(A4 107.14(15) . . ?
C(B3 C(B4 H(B4 126.4 . . ?
C(A4 C(B4 H(B4 126.4 . . ?
C(B6 C(B5 C(A5 107.21(16) . . ?
C(B6 C(B5 H(B5 126.4 . . ?
C(A5 C(B5 H(B5 126.4 . . ?
C(B5 C(B6 C(A6 107.33(17) . . ?
C(B5 C(B6 H(B6 126.3 . . ?
C(A6 C(B6 H(B6 126.3 . . ?
C(B8 C(B7 C(A7 107.21(16) . . ?
C(B8 C(B7 H(B7 126.4 . . ?
C(A7 C(B7 H(B7 126.4 . . ?
C(B7 C(B8 C(A8 106.99(15) . . ?
C(B7 C(B8 H(B8 126.5 . . ?
C(A8 C(B8 H(B8 126.5 . . ?
C16 C11 C12 118.64(16) . . ?
C16 C11 C(M1 120.44(14) . . ?
C12 C11 C(M1 120.93(15) . . ?
C13 C12 C11 120.99(17) . . ?
C13 C12 H12 119.5 . . ?
C11 C12 H12 119.5 . . ?
C14 C13 C12 118.26(17) . . ?
C14 C13 H13 120.9 . . ?
C12 C13 H13 120.9 . . ?
F10 C14 C13 118.61(19) . . ?
F10 C14 C15 118.6(2) . . ?
C13 C14 C15 122.80(19) . . ?
C14 C15 C16 118.38(19) . . ?
C14 C15 H15 120.8 . . ?
C16 C15 H15 120.8 . . ?
C15 C16 C11 120.92(17) . . ?
C15 C16 H16 119.5 . . ?
C11 C16 H16 119.5 . . ?
C26 C21 C22 118.88(19) . . ?
C26 C21 C(M2 120.83(19) . . ?
C22 C21 C(M2 120.28(18) . . ?
C21 C22 C23 120.4(2) . . ?
C21 C22 H22 119.8 . . ?
C23 C22 H22 119.8 . . ?
C24 C23 C22 118.6(3) . . ?
C24 C23 H23 120.7 . . ?
C22 C23 H23 120.7 . . ?
C25 C24 C23 123.2(2) . . ?
C25 C24 F20 117.5(3) . . ?
C23 C24 F20 119.3(3) . . ?
C24 C25 C26 118.6(3) . . ?
C24 C25 H25 120.7 . . ?
C26 C25 H25 120.7 . . ?
C21 C26 C25 120.3(3) . . ?
C21 C26 H26 119.8 . . ?
C25 C26 H26 119.8 . . ?
C36 C31 C32 118.57(17) . . ?
C36 C31 C(M3 120.93(16) . . ?
C32 C31 C(M3 120.49(16) . . ?
C33 C32 C31 121.04(19) . . ?
C33 C32 H32 119.5 . . ?
C31 C32 H32 119.5 . . ?
C34 C33 C32 118.4(2) . . ?
C34 C33 H33 120.8 . . ?
C32 C33 H33 120.8 . . ?
C35 C34 C33 123.0(2) . . ?
C35 C34 F30 118.2(2) . . ?
C33 C34 F30 118.8(2) . . ?
C34 C35 C36 118.3(2) . . ?
C34 C35 H35 120.8 . . ?
C36 C35 H35 120.8 . . ?
C31 C36 C35 120.70(19) . . ?
C31 C36 H36 119.7 . . ?
C35 C36 H36 119.7 . . ?
C42 C41 C46 117.91(18) . . ?
C42 C41 C(M4 122.14(18) . . ?
C46 C41 C(M4 119.95(17) . . ?
C41 C42 C43 121.2(3) . . ?
C41 C42 H42 119.4 . . ?
C43 C42 H42 119.4 . . ?
C44 C43 C42 118.8(3) . . ?
C44 C43 H43 120.6 . . ?
C42 C43 H43 120.6 . . ?
C43 C44 C45 123.3(2) . . ?
C43 C44 F40 118.3(3) . . ?
C45 C44 F40 118.4(3) . . ?
C44 C45 C46 117.9(2) . . ?
C44 C45 H45 121.1 . . ?
C46 C45 H45 121.1 . . ?
C41 C46 C45 120.9(2) . . ?
C41 C46 H46 119.5 . . ?
C45 C46 H46 119.5 . . ?
O1 N5 O1A 94.5(4) . . ?
O1 N5 Fe1 138.32(18) . . ?
O1A N5 Fe1 127.2(4) . . ?
C1 N6 C3 104.78(16) . . ?
C1 N6 Fe1 128.08(13) . . ?
C3 N6 Fe1 126.98(12) . . ?
C1 N7 C2 107.08(17) . . ?
C1 N7 C4 127.2(2) . . ?
C2 N7 C4 125.7(2) . . ?
N6 C1 N7 111.71(17) . . ?
N6 C1 H1 124.1 . . ?
N7 C1 H1 124.1 . . ?
C3 C2 N7 106.33(19) . . ?
C3 C2 H2 126.8 . . ?
N7 C2 H2 126.8 . . ?
C2 C3 N6 110.10(18) . . ?
C2 C3 H3 124.9 . . ?
N6 C3 H3 124.9 . . ?
N7 C4 H4A 109.5 . . ?
N7 C4 H4B 109.5 . . ?
H4A C4 H4B 109.5 . . ?
N7 C4 H4C 109.5 . . ?
H4A C4 H4C 109.5 . . ?
H4B C4 H4C 109.5 . . ?

loop_
_geom_bond_atom_site_label_1
_geom_bond_atom_site_label_2
_geom_bond_distance
_geom_bond_site_symmetry_2
_geom_bond_publ_flag
Fe1 N5 1.7524(15) . ?
Fe1 N2 2.0029(13) . ?
Fe1 N1 2.0056(13) . ?
Fe1 N4 2.0094(13) . ?
Fe1 N3 2.0139(13) . ?
Fe1 N6 2.1885(15) . ?
N1 C(A2 1.373(2) . ?
N1 C(A1 1.3781(19) . ?
N2 C(A3 1.374(2) . ?
N2 C(A4 1.3772(19) . ?
N3 C(A6 1.375(2) . ?
N3 C(A5 1.378(2) . ?
N4 C(A7 1.374(2) . ?
N4 C(A8 1.3750(19) . ?
C(M1 C(A3 1.396(2) . ?
C(M1 C(A2 1.398(2) . ?
C(M1 C11 1.498(2) . ?
C(M2 C(A5 1.389(2) . ?
C(M2 C(A4 1.391(2) . ?
C(M2 C21 1.503(2) . ?
C(M3 C(A6 1.391(2) . ?
C(M3 C(A7 1.394(2) . ?
C(M3 C31 1.505(2) . ?
C(M4 C(A1 1.390(2) . ?
C(M4 C(A8 1.390(2) . ?
C(M4 C41 1.505(2) . ?
C(A1 C(B1 1.436(2) . ?
C(A2 C(B2 1.438(2) . ?
C(A3 C(B3 1.438(2) . ?
C(A4 C(B4 1.438(2) . ?
C(A5 C(B5 1.438(2) . ?
C(A6 C(B6 1.438(2) . ?
C(A7 C(B7 1.435(2) . ?
C(A8 C(B8 1.434(2) . ?
C(B1 C(B2 1.351(3) . ?
C(B1 H(B1 0.9300 . ?
C(B2 H(B2 0.9300 . ?
C(B3 C(B4 1.349(3) . ?
C(B3 H(B3 0.9300 . ?
C(B4 H(B4 0.9300 . ?
C(B5 C(B6 1.344(3) . ?
C(B5 H(B5 0.9300 . ?
C(B6 H(B6 0.9300 . ?
C(B7 C(B8 1.352(3) . ?
C(B7 H(B7 0.9300 . ?
C(B8 H(B8 0.9300 . ?
F10 C14 1.359(2) . ?
C11 C16 1.385(2) . ?
C11 C12 1.388(2) . ?
C12 C13 1.383(3) . ?
C12 H12 0.9300 . ?
C13 C14 1.366(3) . ?
C13 H13 0.9300 . ?
C14 C15 1.366(3) . ?
C15 C16 1.383(3) . ?
C15 H15 0.9300 . ?
C16 H16 0.9300 . ?
F20 C24 1.362(2) . ?
C21 C26 1.377(3) . ?
C21 C22 1.382(3) . ?
C22 C23 1.396(3) . ?
C22 H22 0.9300 . ?
C23 C24 1.348(4) . ?
C23 H23 0.9300 . ?
C24 C25 1.341(5) . ?
C25 C26 1.401(3) . ?
C25 H25 0.9300 . ?
C26 H26 0.9300 . ?
F30 C34 1.362(2) . ?
C31 C36 1.380(3) . ?
C31 C32 1.388(3) . ?
C32 C33 1.380(3) . ?
C32 H32 0.9300 . ?
C33 C34 1.360(3) . ?
C33 H33 0.9300 . ?
C34 C35 1.357(3) . ?
C35 C36 1.393(3) . ?
C35 H35 0.9300 . ?
C36 H36 0.9300 . ?
F40 C44 1.367(2) . ?
C41 C42 1.361(3) . ?
C41 C46 1.379(3) . ?
C42 C43 1.397(3) . ?
C42 H42 0.9300 . ?
C43 C44 1.316(4) . ?
C43 H43 0.9300 . ?
C44 C45 1.353(4) . ?
C45 C46 1.395(3) . ?
C45 H45 0.9300 . ?
C46 H46 0.9300 . ?
N5 O1 1.184(2) . ?
N5 O1A 1.246(11) . ?
N6 C1 1.314(2) . ?
N6 C3 1.371(2) . ?
N7 C1 1.341(3) . ?
N7 C2 1.355(3) . ?
N7 C4 1.461(3) . ?
C1 H1 0.9300 . ?
C2 C3 1.345(3) . ?
C2 H2 0.9300 . ?
C3 H3 0.9300 . ?
C4 H4A 0.9600 . ?
C4 H4B 0.9600 . ?
C4 H4C 0.9600 . ?
